data_7105142
loop_
_publ_author_name
'Uraguchi, Daisuke'
'Koshimoto, Kyohei'
'Ooi, Takashi'

_publ_section_title
;
 Flexible synthesis, structural determination, and synthetic
 application of a new C1-symmetric chiral ammonium betaine.
;
_journal_issue 2
_journal_name_full 'Chemical communications (Cambridge, England)'
_journal_page_first 300
_journal_page_last 302
_journal_paper_doi 10.1039/b916627k
_journal_volume 46
_journal_year 2009
_chemical_formula_sum 'C21 H22 N2 O4 S'
_chemical_formula_weight 398.47
_chemical_name_systematic
;
?
;
_space_group_IT_number 19
_symmetry_cell_setting orthorhombic
_symmetry_space_group_name_Hall 'P 2ac 2ab'
_symmetry_space_group_name_H-M 'P 21 21 21'
_atom_sites_solution_hydrogens geom
_atom_sites_solution_primary direct
_atom_sites_solution_secondary difmap
_audit_creation_method SHELXL-97
_cell_angle_alpha 90.00
_cell_angle_beta 90.00
_cell_angle_gamma 90.00
_cell_formula_units_Z 8
_cell_length_a 11.7097(16)
_cell_length_b 16.840(2)
_cell_length_c 21.042(3)
_cell_measurement_reflns_used 3570
_cell_measurement_temperature 153(2)
_cell_measurement_theta_max 21.40
_cell_measurement_theta_min 2.28
_cell_volume 4149.2(10)
_computing_cell_refinement 'Bruker SMART'
_computing_data_collection 'Bruker SMART'
_computing_data_reduction 'Bruker SAINT'
_computing_molecular_graphics 'Bruker SHELXTL'
_computing_publication_material 'Bruker SHELXTL'
_computing_structure_refinement 'SHELXL-97 (Sheldrick, 1997)'
_computing_structure_solution 'SHELXS-97 (Sheldrick, 1990)'
_diffrn_ambient_temperature 153(2)
_diffrn_detector_area_resol_mean 8.366
_diffrn_measured_fraction_theta_full 0.998
_diffrn_measured_fraction_theta_max 0.998
_diffrn_measurement_device_type 'CCD area detector'
_diffrn_measurement_method 'phi and omega scans'
_diffrn_radiation_monochromator graphite
_diffrn_radiation_source 'fine-focus sealed tube'
_diffrn_radiation_type MoK\a
_diffrn_radiation_wavelength 0.71073
_diffrn_reflns_av_R_equivalents 0.0696
_diffrn_reflns_av_sigmaI/netI 0.0786
_diffrn_reflns_limit_h_max 15
_diffrn_reflns_limit_h_min -15
_diffrn_reflns_limit_k_max 12
_diffrn_reflns_limit_k_min -22
_diffrn_reflns_limit_l_max 27
_diffrn_reflns_limit_l_min -28
_diffrn_reflns_number 31771
_diffrn_reflns_theta_full 28.33
_diffrn_reflns_theta_max 28.33
_diffrn_reflns_theta_min 1.55
_exptl_absorpt_coefficient_mu 0.184
_exptl_absorpt_correction_T_max 0.9641
_exptl_absorpt_correction_T_min 0.9468
_exptl_absorpt_correction_type empirical
_exptl_crystal_colour red
_exptl_crystal_density_diffrn 1.276
_exptl_crystal_density_meas 0
_exptl_crystal_density_method 'not measured'
_exptl_crystal_description prism
_exptl_crystal_F_000 1680
_exptl_crystal_size_max 0.30
_exptl_crystal_size_mid 0.20
_exptl_crystal_size_min 0.20
_refine_diff_density_max 0.430
_refine_diff_density_min -0.224
_refine_diff_density_rms 0.057
_refine_ls_abs_structure_details 'Flack H D (1983), Acta Cryst. A39, 876-881'
_refine_ls_abs_structure_Flack 0.01(7)
_refine_ls_extinction_method none
_refine_ls_goodness_of_fit_ref 1.084
_refine_ls_hydrogen_treatment mixed
_refine_ls_matrix_type full
_refine_ls_number_parameters 527
_refine_ls_number_reflns 10322
_refine_ls_number_restraints 0
_refine_ls_restrained_S_all 1.084
_refine_ls_R_factor_all 0.0824
_refine_ls_R_factor_gt 0.0627
_refine_ls_shift/su_max 0.002
_refine_ls_shift/su_mean 0.000
_refine_ls_structure_factor_coef Fsqd
_refine_ls_weighting_details 'calc w=1/[\s^2^(Fo^2^)+(0.0504P)^2^+0.0793P] where P=(Fo^2^+2Fc^2^)/3'
_refine_ls_weighting_scheme calc
_refine_ls_wR_factor_gt 0.1196
_refine_ls_wR_factor_ref 0.1277
_reflns_number_gt 8222
_reflns_number_total 10322
_reflns_threshold_expression >2sigma(I)
_cod_data_source_file b916627k.txt
_cod_data_source_block 9218kos
_cod_depositor_comments
;
The following automatic conversions were performed:
'_symmetry_cell_setting' value 'Orthorhombic' changed to 'orthorhombic'
according to '/home/saulius/struct/CIF-dictionaries/cif_core.dic'
dictionary named 'cif_core.dic' version 2.4.1 from 2010-06-29.

Automatic conversion script
Id: cif_fix_enum 1527 2010-12-29 10:47:43Z saulius 
;
_cod_original_sg_symbol_H-M P2(1)2(1)2(1)
_cod_database_code 7105142

loop_
_symmetry_equiv_pos_as_xyz
'x, y, z'
'-x+1/2, -y, z+1/2'
'-x, y+1/2, -z+1/2'
'x+1/2, -y+1/2, -z'

loop_
_atom_site_label
_atom_site_type_symbol
_atom_site_fract_x
_atom_site_fract_y
_atom_site_fract_z
_atom_site_U_iso_or_equiv
_atom_site_adp_type
_atom_site_occupancy
_atom_site_symmetry_multiplicity
_atom_site_calc_flag
_atom_site_refinement_flags
_atom_site_disorder_assembly
_atom_site_disorder_group
C1 C 0.9246(2) 0.24361(18) 0.66382(14) 0.0310(6) Uani 1 1 d . . .
C2 C 0.9229(2) 0.12289(18) 0.73890(13) 0.0275(6) Uani 1 1 d . . .
C3 C 0.8323(2) 0.18598(16) 0.75616(12) 0.0231(6) Uani 1 1 d . . .
C4 C 0.7119(2) 0.14717(15) 0.74918(13) 0.0232(6) Uani 1 1 d . . .
H4 H 0.7065 0.1030 0.7808 0.028 Uiso 1 1 calc R . .
C5 C 0.8609(2) 0.21474(16) 0.82353(13) 0.0254(6) Uani 1 1 d . . .
C6 C 0.9521(2) 0.26684(18) 0.83112(14) 0.0315(6) Uani 1 1 d . . .
H6 H 0.9904 0.2867 0.7946 0.038 Uiso 1 1 calc R . .
C7 C 0.9877(2) 0.29019(19) 0.89075(15) 0.0339(7) Uani 1 1 d . . .
H7 H 1.0506 0.3254 0.8951 0.041 Uiso 1 1 calc R . .
C8 C 0.9319(2) 0.26219(19) 0.94427(14) 0.0338(7) Uani 1 1 d . . .
H8 H 0.9567 0.2778 0.9854 0.041 Uiso 1 1 calc R . .
C9 C 0.8401(3) 0.21150(19) 0.93766(14) 0.0343(7) Uani 1 1 d . . .
H9 H 0.8005 0.1932 0.9743 0.041 Uiso 1 1 calc R . .
C10 C 0.8053(2) 0.18715(18) 0.87756(14) 0.0300(6) Uani 1 1 d . . .
H10 H 0.7431 0.1513 0.8734 0.036 Uiso 1 1 calc R . .
C11 C 0.6933(2) 0.11182(17) 0.68308(14) 0.0276(6) Uani 1 1 d . . .
C12 C 0.6591(3) 0.1587(2) 0.63215(14) 0.0369(7) Uani 1 1 d . . .
H12 H 0.6471 0.2139 0.6382 0.044 Uiso 1 1 calc R . .
C13 C 0.6422(3) 0.1254(2) 0.57255(15) 0.0457(9) Uani 1 1 d . . .
H13 H 0.6193 0.1581 0.5380 0.055 Uiso 1 1 calc R . .
C14 C 0.6584(3) 0.0456(2) 0.56324(16) 0.0472(9) Uani 1 1 d . . .
H14 H 0.6470 0.0232 0.5223 0.057 Uiso 1 1 calc R . .
C15 C 0.6912(3) -0.0019(2) 0.61317(16) 0.0429(8) Uani 1 1 d . . .
H15 H 0.7021 -0.0572 0.6067 0.052 Uiso 1 1 calc R . .
C16 C 0.7086(2) 0.03096(18) 0.67343(15) 0.0342(7) Uani 1 1 d . . .
H16 H 0.7308 -0.0021 0.7078 0.041 Uiso 1 1 calc R . .
C17 C 0.5274(2) 0.18601(16) 0.79418(12) 0.0207(5) Uani 1 1 d . . .
C18 C 0.3357(2) 0.24323(17) 0.81398(13) 0.0259(6) Uani 1 1 d . . .
C19 C 0.2698(2) 0.16864(19) 0.79930(15) 0.0357(7) Uani 1 1 d . . .
H19A H 0.2687 0.1600 0.7533 0.054 Uiso 1 1 calc R . .
H19B H 0.1913 0.1741 0.8149 0.054 Uiso 1 1 calc R . .
H19C H 0.3064 0.1233 0.8202 0.054 Uiso 1 1 calc R . .
C20 C 0.2826(3) 0.31537(19) 0.78231(15) 0.0384(8) Uani 1 1 d . . .
H20A H 0.3320 0.3616 0.7888 0.058 Uiso 1 1 calc R . .
H20B H 0.2074 0.3257 0.8010 0.058 Uiso 1 1 calc R . .
H20C H 0.2740 0.3053 0.7367 0.058 Uiso 1 1 calc R . .
C21 C 0.3521(3) 0.25641(19) 0.88493(14) 0.0323(7) Uani 1 1 d . . .
H21A H 0.3908 0.2103 0.9035 0.048 Uiso 1 1 calc R . .
H21B H 0.2775 0.2634 0.9052 0.048 Uiso 1 1 calc R . .
H21C H 0.3986 0.3040 0.8918 0.048 Uiso 1 1 calc R . .
C22 C 1.0678(2) 0.45006(17) 0.00516(13) 0.0252(6) Uani 1 1 d . . .
C23 C 0.9368(2) 0.57187(17) -0.00505(13) 0.0261(6) Uani 1 1 d . . .
C24 C 0.9181(2) 0.52544(15) 0.05748(12) 0.0199(5) Uani 1 1 d . . .
C25 C 0.9517(2) 0.58056(16) 0.11410(12) 0.0214(5) Uani 1 1 d . . .
H25 H 0.8981 0.6268 0.1137 0.026 Uiso 1 1 calc R . .
C26 C 0.7928(2) 0.49832(16) 0.06004(13) 0.0258(6) Uani 1 1 d . . .
C27 C 0.7622(2) 0.42481(17) 0.03681(13) 0.0286(6) Uani 1 1 d . . .
H27 H 0.8190 0.3913 0.0189 0.034 Uiso 1 1 calc R . .
C28 C 0.6503(3) 0.3990(2) 0.03908(15) 0.0371(8) Uani 1 1 d . . .
H28 H 0.6307 0.3480 0.0233 0.045 Uiso 1 1 calc R . .
C29 C 0.5670(3) 0.4475(2) 0.06430(18) 0.0525(10) Uani 1 1 d . . .
H29 H 0.4902 0.4296 0.0668 0.063 Uiso 1 1 calc R . .
C30 C 0.5954(3) 0.5209(3) 0.0855(2) 0.0708(14) Uani 1 1 d . . .
H30 H 0.5377 0.5547 0.1022 0.085 Uiso 1 1 calc R . .
C31 C 0.7085(3) 0.5476(2) 0.08327(19) 0.0503(10) Uani 1 1 d . . .
H31 H 0.7271 0.5994 0.0977 0.060 Uiso 1 1 calc R . .
C32 C 1.0720(2) 0.61314(18) 0.10770(13) 0.0293(6) Uani 1 1 d . . .
C33 C 1.0884(3) 0.6877(2) 0.08144(16) 0.0430(8) Uani 1 1 d . . .
H33 H 1.0244 0.7181 0.0681 0.052 Uiso 1 1 calc R . .
C34 C 1.1982(4) 0.7184(3) 0.0745(2) 0.0663(13) Uani 1 1 d . . .
H34 H 1.2091 0.7695 0.0564 0.080 Uiso 1 1 calc R . .
C35 C 1.2911(3) 0.6742(3) 0.0938(2) 0.0739(16) Uani 1 1 d . . .
H35 H 1.3660 0.6949 0.0891 0.089 Uiso 1 1 calc R . .
C36 C 1.2753(3) 0.6004(3) 0.11994(19) 0.0615(12) Uani 1 1 d . . .
H36 H 1.3394 0.5699 0.1330 0.074 Uiso 1 1 calc R . .
C37 C 1.1665(2) 0.5701(2) 0.12738(15) 0.0402(8) Uani 1 1 d . . .
H37 H 1.1564 0.5193 0.1462 0.048 Uiso 1 1 calc R . .
C38 C 0.8748(2) 0.56834(16) 0.22184(12) 0.0213(5) Uani 1 1 d . . .
C39 C 0.8088(3) 0.53232(18) 0.32946(14) 0.0341(7) Uani 1 1 d . . .
C40 C 0.8356(3) 0.4589(2) 0.36867(15) 0.0455(8) Uani 1 1 d . . .
H40A H 0.8121 0.4114 0.3452 0.068 Uiso 1 1 calc R . .
H40B H 0.7942 0.4614 0.4091 0.068 Uiso 1 1 calc R . .
H40C H 0.9179 0.4566 0.3770 0.068 Uiso 1 1 calc R . .
C41 C 0.8508(4) 0.6062(2) 0.36225(17) 0.0617(12) Uani 1 1 d . . .
H41A H 0.9338 0.6032 0.3675 0.093 Uiso 1 1 calc R . .
H41B H 0.8144 0.6107 0.4040 0.093 Uiso 1 1 calc R . .
H41C H 0.8314 0.6528 0.3365 0.093 Uiso 1 1 calc R . .
C42 C 0.6829(3) 0.5354(2) 0.3120(2) 0.0593(11) Uani 1 1 d . . .
H42A H 0.6686 0.5818 0.2851 0.089 Uiso 1 1 calc R . .
H42B H 0.6370 0.5394 0.3508 0.089 Uiso 1 1 calc R . .
H42C H 0.6621 0.4870 0.2889 0.089 Uiso 1 1 calc R . .
H43 H 0.806(2) 0.2887(16) 0.7105(12) 0.012(7) Uiso 1 1 d . . .
H44 H 0.626(2) 0.2471(17) 0.7470(12) 0.012(7) Uiso 1 1 d . . .
H45 H 1.003(2) 0.4267(16) 0.0835(12) 0.010(6) Uiso 1 1 d . . .
H46 H 0.961(2) 0.4922(17) 0.1790(13) 0.019(7) Uiso 1 1 d . . .
N1 N 0.84655(19) 0.24881(15) 0.71034(11) 0.0250(5) Uani 1 1 d . . .
N2 N 0.62514(19) 0.20524(14) 0.76492(11) 0.0235(5) Uani 1 1 d . . .
N3 N 0.99526(19) 0.45794(13) 0.05401(11) 0.0229(5) Uani 1 1 d . . .
N4 N 0.93360(19) 0.53813(14) 0.17323(10) 0.0240(5) Uani 1 1 d . . .
O1 O 0.9405(2) 0.29009(15) 0.62119(11) 0.0513(6) Uani 1 1 d . . .
O2 O 0.93205(18) 0.06097(12) 0.76590(10) 0.0382(5) Uani 1 1 d . . .
O3 O 0.51387(15) 0.12587(11) 0.82613(9) 0.0260(4) Uani 1 1 d . . .
O4 O 0.45022(15) 0.24253(11) 0.78382(9) 0.0273(4) Uani 1 1 d . . .
O5 O 1.13814(17) 0.39857(13) -0.00203(10) 0.0365(5) Uani 1 1 d . . .
O6 O 0.88623(18) 0.63090(13) -0.01857(10) 0.0367(5) Uani 1 1 d . . .
O7 O 0.82796(15) 0.63398(11) 0.22091(9) 0.0254(4) Uani 1 1 d . . .
O8 O 0.87528(17) 0.51808(12) 0.27074(9) 0.0302(5) Uani 1 1 d . . .
S1 S 1.00894(6) 0.15495(5) 0.67436(4) 0.03336(18) Uani 1 1 d . . .
S2 S 1.04438(6) 0.52740(5) -0.05232(3) 0.03298(18) Uani 1 1 d . . .

loop_
_atom_site_aniso_label
_atom_site_aniso_U_11
_atom_site_aniso_U_22
_atom_site_aniso_U_33
_atom_site_aniso_U_23
_atom_site_aniso_U_13
_atom_site_aniso_U_12
C1 0.0233(14) 0.0363(17) 0.0335(16) 0.0025(13) 0.0028(12) -0.0008(13)
C2 0.0226(14) 0.0320(16) 0.0278(14) -0.0040(12) -0.0024(11) 0.0034(13)
C3 0.0190(12) 0.0228(14) 0.0277(14) 0.0013(11) 0.0033(10) 0.0026(11)
C4 0.0221(13) 0.0174(13) 0.0300(14) 0.0028(11) 0.0022(11) 0.0005(12)
C5 0.0201(12) 0.0264(14) 0.0297(14) -0.0014(12) -0.0021(11) 0.0050(11)
C6 0.0248(13) 0.0368(17) 0.0329(15) -0.0047(13) 0.0029(12) -0.0012(13)
C7 0.0232(14) 0.0376(17) 0.0410(17) -0.0097(14) 0.0015(13) 0.0000(13)
C8 0.0317(15) 0.0395(17) 0.0303(15) -0.0111(13) -0.0068(13) 0.0062(14)
C9 0.0358(16) 0.0422(18) 0.0251(15) 0.0010(13) 0.0045(12) 0.0028(15)
C10 0.0252(13) 0.0320(16) 0.0329(15) -0.0002(13) 0.0006(12) 0.0017(13)
C11 0.0219(13) 0.0312(16) 0.0298(15) -0.0004(12) 0.0038(11) -0.0032(12)
C12 0.0347(16) 0.0405(18) 0.0356(17) 0.0003(14) -0.0020(13) -0.0003(15)
C13 0.0455(19) 0.062(2) 0.0299(17) 0.0022(16) -0.0058(14) 0.0046(18)
C14 0.0364(17) 0.074(3) 0.0316(18) -0.0170(18) 0.0035(14) -0.0104(18)
C15 0.0474(19) 0.0391(19) 0.0423(19) -0.0127(15) 0.0089(15) -0.0149(16)
C16 0.0343(15) 0.0302(16) 0.0380(16) -0.0018(14) 0.0059(13) -0.0043(14)
C17 0.0207(13) 0.0223(13) 0.0191(12) -0.0012(10) -0.0021(10) -0.0016(11)
C18 0.0199(12) 0.0278(15) 0.0302(15) -0.0001(12) 0.0059(11) 0.0060(12)
C19 0.0227(14) 0.0406(18) 0.0438(18) -0.0038(15) 0.0009(13) -0.0015(13)
C20 0.0318(16) 0.0412(19) 0.0422(18) 0.0078(15) 0.0075(14) 0.0141(15)
C21 0.0363(16) 0.0308(16) 0.0298(15) -0.0016(13) 0.0033(12) -0.0007(14)
C22 0.0219(13) 0.0288(15) 0.0249(14) 0.0006(11) -0.0052(11) 0.0009(12)
C23 0.0204(13) 0.0308(16) 0.0271(14) 0.0017(12) -0.0012(11) 0.0017(12)
C24 0.0184(11) 0.0201(13) 0.0212(12) 0.0001(11) -0.0004(10) 0.0025(11)
C25 0.0187(12) 0.0215(13) 0.0239(13) -0.0023(11) 0.0029(11) 0.0008(11)
C26 0.0229(13) 0.0276(14) 0.0270(14) 0.0011(12) -0.0026(11) -0.0038(12)
C27 0.0282(14) 0.0308(15) 0.0266(15) 0.0032(12) -0.0044(11) -0.0015(13)
C28 0.0356(17) 0.0385(18) 0.0372(18) 0.0021(14) -0.0087(14) -0.0098(15)
C29 0.0286(17) 0.068(3) 0.061(2) -0.008(2) 0.0016(16) -0.0217(18)
C30 0.0177(15) 0.081(3) 0.114(4) -0.043(3) 0.0110(18) -0.0047(19)
C31 0.0208(15) 0.050(2) 0.081(3) -0.0285(19) -0.0004(16) -0.0031(15)
C32 0.0258(14) 0.0346(17) 0.0275(14) -0.0113(12) 0.0039(12) -0.0072(13)
C33 0.0387(18) 0.042(2) 0.048(2) -0.0100(16) 0.0118(15) -0.0139(16)
C34 0.064(3) 0.068(3) 0.066(3) -0.025(2) 0.026(2) -0.042(2)
C35 0.037(2) 0.123(4) 0.061(3) -0.051(3) 0.0180(19) -0.042(3)
C36 0.0248(17) 0.110(4) 0.050(2) -0.034(2) -0.0023(16) -0.008(2)
C37 0.0220(14) 0.065(2) 0.0341(17) -0.0170(16) -0.0027(12) 0.0008(15)
C38 0.0181(12) 0.0233(14) 0.0224(13) -0.0040(11) -0.0023(10) -0.0024(11)
C39 0.0421(16) 0.0305(16) 0.0297(15) 0.0021(13) 0.0138(13) -0.0039(14)
C40 0.062(2) 0.043(2) 0.0321(17) 0.0063(15) 0.0093(16) -0.0031(18)
C41 0.110(4) 0.043(2) 0.0316(19) -0.0037(16) 0.009(2) -0.021(2)
C42 0.0420(19) 0.053(2) 0.083(3) 0.020(2) 0.0258(19) 0.0026(19)
N1 0.0226(11) 0.0214(12) 0.0311(13) 0.0055(10) 0.0030(10) 0.0054(10)
N2 0.0238(11) 0.0169(12) 0.0298(12) 0.0081(10) 0.0024(10) -0.0005(10)
N3 0.0252(11) 0.0226(12) 0.0210(11) 0.0038(10) 0.0004(10) 0.0037(10)
N4 0.0245(11) 0.0223(12) 0.0253(11) 0.0030(10) 0.0010(9) 0.0086(10)
O1 0.0416(13) 0.0611(16) 0.0513(14) 0.0241(13) 0.0180(11) 0.0058(12)
O2 0.0390(12) 0.0305(11) 0.0452(13) 0.0038(10) 0.0003(10) 0.0109(10)
O3 0.0262(9) 0.0225(9) 0.0294(10) 0.0055(8) 0.0012(8) -0.0015(8)
O4 0.0219(9) 0.0285(10) 0.0313(10) 0.0088(8) 0.0054(8) 0.0051(9)
O5 0.0300(11) 0.0391(13) 0.0405(13) -0.0019(10) 0.0047(9) 0.0108(10)
O6 0.0336(11) 0.0375(13) 0.0390(12) 0.0119(10) 0.0003(9) 0.0087(10)
O7 0.0257(9) 0.0204(10) 0.0301(10) -0.0040(8) 0.0010(8) 0.0037(8)
O8 0.0367(10) 0.0289(11) 0.0250(10) 0.0038(8) 0.0058(8) 0.0086(9)
S1 0.0256(3) 0.0403(4) 0.0341(4) -0.0029(3) 0.0067(3) 0.0074(3)
S2 0.0314(4) 0.0433(4) 0.0242(3) 0.0068(3) 0.0058(3) 0.0070(4)

loop_
_atom_type_symbol
_atom_type_description
_atom_type_scat_dispersion_real
_atom_type_scat_dispersion_imag
_atom_type_scat_source
C C 0.0033 0.0016 'International Tables Vol C Tables 4.2.6.8 and 6.1.1.4'
H H 0.0000 0.0000 'International Tables Vol C Tables 4.2.6.8 and 6.1.1.4'
N N 0.0061 0.0033 'International Tables Vol C Tables 4.2.6.8 and 6.1.1.4'
O O 0.0106 0.0060 'International Tables Vol C Tables 4.2.6.8 and 6.1.1.4'
S S 0.1246 0.1234 'International Tables Vol C Tables 4.2.6.8 and 6.1.1.4'

loop_
_geom_angle_atom_site_label_1
_geom_angle_atom_site_label_2
_geom_angle_atom_site_label_3
_geom_angle
_geom_angle_site_symmetry_1
_geom_angle_site_symmetry_3
_geom_angle_publ_flag
O1 C1 N1 127.3(3) . . ?
O1 C1 S1 123.0(2) . . ?
N1 C1 S1 109.7(2) . . ?
O2 C2 C3 123.4(3) . . ?
O2 C2 S1 125.4(2) . . ?
C3 C2 S1 111.1(2) . . ?
N1 C3 C5 111.2(2) . . ?
N1 C3 C2 105.5(2) . . ?
C5 C3 C2 106.5(2) . . ?
N1 C3 C4 110.4(2) . . ?
C5 C3 C4 114.6(2) . . ?
C2 C3 C4 108.1(2) . . ?
N2 C4 C11 111.8(2) . . ?
N2 C4 C3 109.2(2) . . ?
C11 C4 C3 112.2(2) . . ?
N2 C4 H4 107.8 . . ?
C11 C4 H4 107.8 . . ?
C3 C4 H4 107.8 . . ?
C10 C5 C6 118.4(3) . . ?
C10 C5 C3 123.2(2) . . ?
C6 C5 C3 118.2(2) . . ?
C7 C6 C5 121.1(3) . . ?
C7 C6 H6 119.5 . . ?
C5 C6 H6 119.5 . . ?
C6 C7 C8 120.0(3) . . ?
C6 C7 H7 120.0 . . ?
C8 C7 H7 120.0 . . ?
C9 C8 C7 119.8(3) . . ?
C9 C8 H8 120.1 . . ?
C7 C8 H8 120.1 . . ?
C8 C9 C10 120.1(3) . . ?
C8 C9 H9 119.9 . . ?
C10 C9 H9 119.9 . . ?
C5 C10 C9 120.6(3) . . ?
C5 C10 H10 119.7 . . ?
C9 C10 H10 119.7 . . ?
C16 C11 C12 118.8(3) . . ?
C16 C11 C4 119.8(3) . . ?
C12 C11 C4 121.4(3) . . ?
C13 C12 C11 120.6(3) . . ?
C13 C12 H12 119.7 . . ?
C11 C12 H12 119.7 . . ?
C14 C13 C12 120.3(3) . . ?
C14 C13 H13 119.8 . . ?
C12 C13 H13 119.8 . . ?
C13 C14 C15 120.0(3) . . ?
C13 C14 H14 120.0 . . ?
C15 C14 H14 120.0 . . ?
C14 C15 C16 120.2(3) . . ?
C14 C15 H15 119.9 . . ?
C16 C15 H15 119.9 . . ?
C11 C16 C15 120.2(3) . . ?
C11 C16 H16 119.9 . . ?
C15 C16 H16 119.9 . . ?
O3 C17 O4 126.4(2) . . ?
O3 C17 N2 124.2(2) . . ?
O4 C17 N2 109.4(2) . . ?
O4 C18 C19 111.6(2) . . ?
O4 C18 C20 100.9(2) . . ?
C19 C18 C20 111.5(2) . . ?
O4 C18 C21 107.9(2) . . ?
C19 C18 C21 112.8(2) . . ?
C20 C18 C21 111.4(2) . . ?
C18 C19 H19A 109.5 . . ?
C18 C19 H19B 109.5 . . ?
H19A C19 H19B 109.5 . . ?
C18 C19 H19C 109.5 . . ?
H19A C19 H19C 109.5 . . ?
H19B C19 H19C 109.5 . . ?
C18 C20 H20A 109.5 . . ?
C18 C20 H20B 109.5 . . ?
H20A C20 H20B 109.5 . . ?
C18 C20 H20C 109.5 . . ?
H20A C20 H20C 109.5 . . ?
H20B C20 H20C 109.5 . . ?
C18 C21 H21A 109.5 . . ?
C18 C21 H21B 109.5 . . ?
H21A C21 H21B 109.5 . . ?
C18 C21 H21C 109.5 . . ?
H21A C21 H21C 109.5 . . ?
H21B C21 H21C 109.5 . . ?
O5 C22 N3 126.9(3) . . ?
O5 C22 S2 122.7(2) . . ?
N3 C22 S2 110.4(2) . . ?
O6 C23 C24 123.7(2) . . ?
O6 C23 S2 124.9(2) . . ?
C24 C23 S2 111.39(19) . . ?
N3 C24 C26 111.3(2) . . ?
N3 C24 C23 105.4(2) . . ?
C26 C24 C23 108.4(2) . . ?
N3 C24 C25 110.3(2) . . ?
C26 C24 C25 113.0(2) . . ?
C23 C24 C25 108.3(2) . . ?
N4 C25 C32 112.9(2) . . ?
N4 C25 C24 109.0(2) . . ?
C32 C25 C24 112.4(2) . . ?
N4 C25 H25 107.4 . . ?
C32 C25 H25 107.4 . . ?
C24 C25 H25 107.4 . . ?
C27 C26 C31 118.7(3) . . ?
C27 C26 C24 120.1(2) . . ?
C31 C26 C24 121.1(3) . . ?
C26 C27 C28 121.1(3) . . ?
C26 C27 H27 119.4 . . ?
C28 C27 H27 119.4 . . ?
C29 C28 C27 119.9(3) . . ?
C29 C28 H28 120.1 . . ?
C27 C28 H28 120.1 . . ?
C30 C29 C28 119.6(3) . . ?
C30 C29 H29 120.2 . . ?
C28 C29 H29 120.2 . . ?
C29 C30 C31 120.9(3) . . ?
C29 C30 H30 119.6 . . ?
C31 C30 H30 119.6 . . ?
C26 C31 C30 119.8(3) . . ?
C26 C31 H31 120.1 . . ?
C30 C31 H31 120.1 . . ?
C33 C32 C37 118.8(3) . . ?
C33 C32 C25 119.4(3) . . ?
C37 C32 C25 121.7(3) . . ?
C32 C33 C34 120.4(4) . . ?
C32 C33 H33 119.8 . . ?
C34 C33 H33 119.8 . . ?
C35 C34 C33 119.7(4) . . ?
C35 C34 H34 120.1 . . ?
C33 C34 H34 120.1 . . ?
C36 C35 C34 120.1(4) . . ?
C36 C35 H35 120.0 . . ?
C34 C35 H35 120.0 . . ?
C35 C36 C37 120.3(4) . . ?
C35 C36 H36 119.9 . . ?
C37 C36 H36 119.9 . . ?
C36 C37 C32 120.7(4) . . ?
C36 C37 H37 119.7 . . ?
C32 C37 H37 119.7 . . ?
O7 C38 O8 125.7(2) . . ?
O7 C38 N4 124.0(2) . . ?
O8 C38 N4 110.4(2) . . ?
O8 C39 C41 110.2(3) . . ?
O8 C39 C40 102.3(2) . . ?
C41 C39 C40 110.9(3) . . ?
O8 C39 C42 108.3(3) . . ?
C41 C39 C42 113.5(3) . . ?
C40 C39 C42 111.1(3) . . ?
C39 C40 H40A 109.5 . . ?
C39 C40 H40B 109.5 . . ?
H40A C40 H40B 109.5 . . ?
C39 C40 H40C 109.5 . . ?
H40A C40 H40C 109.5 . . ?
H40B C40 H40C 109.5 . . ?
C39 C41 H41A 109.5 . . ?
C39 C41 H41B 109.5 . . ?
H41A C41 H41B 109.5 . . ?
C39 C41 H41C 109.5 . . ?
H41A C41 H41C 109.5 . . ?
H41B C41 H41C 109.5 . . ?
C39 C42 H42A 109.5 . . ?
C39 C42 H42B 109.5 . . ?
H42A C42 H42B 109.5 . . ?
C39 C42 H42C 109.5 . . ?
H42A C42 H42C 109.5 . . ?
H42B C42 H42C 109.5 . . ?
C1 N1 C3 121.3(2) . . ?
C1 N1 H43 116.8(18) . . ?
C3 N1 H43 121.9(18) . . ?
C17 N2 C4 122.8(2) . . ?
C17 N2 H44 116.1(19) . . ?
C4 N2 H44 118.7(19) . . ?
C22 N3 C24 120.6(2) . . ?
C22 N3 H45 116.6(18) . . ?
C24 N3 H45 122.3(18) . . ?
C38 N4 C25 123.0(2) . . ?
C38 N4 H46 115.7(19) . . ?
C25 N4 H46 121.3(19) . . ?
C17 O4 C18 123.3(2) . . ?
C38 O8 C39 122.7(2) . . ?
C2 S1 C1 92.01(13) . . ?
C23 S2 C22 92.11(13) . . ?

loop_
_geom_bond_atom_site_label_1
_geom_bond_atom_site_label_2
_geom_bond_distance
_geom_bond_site_symmetry_2
_geom_bond_publ_flag
C1 O1 1.205(3) . ?
C1 N1 1.342(3) . ?
C1 S1 1.804(3) . ?
C2 O2 1.192(3) . ?
C2 C3 1.545(4) . ?
C2 S1 1.775(3) . ?
C3 N1 1.441(3) . ?
C3 C5 1.535(4) . ?
C3 C4 1.561(4) . ?
C4 N2 1.449(3) . ?
C4 C11 1.528(4) . ?
C4 H4 1.0000 . ?
C5 C10 1.390(4) . ?
C5 C6 1.391(4) . ?
C6 C7 1.380(4) . ?
C6 H6 0.9500 . ?
C7 C8 1.385(4) . ?
C7 H7 0.9500 . ?
C8 C9 1.380(4) . ?
C8 H8 0.9500 . ?
C9 C10 1.390(4) . ?
C9 H9 0.9500 . ?
C10 H10 0.9500 . ?
C11 C16 1.388(4) . ?
C11 C12 1.390(4) . ?
C12 C13 1.388(5) . ?
C12 H12 0.9500 . ?
C13 C14 1.371(5) . ?
C13 H13 0.9500 . ?
C14 C15 1.376(5) . ?
C14 H14 0.9500 . ?
C15 C16 1.398(4) . ?
C15 H15 0.9500 . ?
C16 H16 0.9500 . ?
C17 O3 1.226(3) . ?
C17 O4 1.331(3) . ?
C17 N2 1.339(3) . ?
C18 O4 1.483(3) . ?
C18 C19 1.506(4) . ?
C18 C20 1.519(4) . ?
C18 C21 1.521(4) . ?
C19 H19A 0.9800 . ?
C19 H19B 0.9800 . ?
C19 H19C 0.9800 . ?
C20 H20A 0.9800 . ?
C20 H20B 0.9800 . ?
C20 H20C 0.9800 . ?
C21 H21A 0.9800 . ?
C21 H21B 0.9800 . ?
C21 H21C 0.9800 . ?
C22 O5 1.206(3) . ?
C22 N3 1.340(3) . ?
C22 S2 1.798(3) . ?
C23 O6 1.191(3) . ?
C23 C24 1.546(4) . ?
C23 S2 1.771(3) . ?
C24 N3 1.454(3) . ?
C24 C26 1.538(3) . ?
C24 C25 1.561(4) . ?
C25 N4 1.450(3) . ?
C25 C32 1.518(4) . ?
C25 H25 1.0000 . ?
C26 C27 1.378(4) . ?
C26 C31 1.379(4) . ?
C27 C28 1.381(4) . ?
C27 H27 0.9500 . ?
C28 C29 1.378(5) . ?
C28 H28 0.9500 . ?
C29 C30 1.356(6) . ?
C29 H29 0.9500 . ?
C30 C31 1.399(4) . ?
C30 H30 0.9500 . ?
C31 H31 0.9500 . ?
C32 C33 1.385(5) . ?
C32 C37 1.386(4) . ?
C33 C34 1.393(5) . ?
C33 H33 0.9500 . ?
C34 C35 1.379(7) . ?
C34 H34 0.9500 . ?
C35 C36 1.372(7) . ?
C35 H35 0.9500 . ?
C36 C37 1.380(5) . ?
C36 H36 0.9500 . ?
C37 H37 0.9500 . ?
C38 O7 1.234(3) . ?
C38 O8 1.332(3) . ?
C38 N4 1.334(3) . ?
C39 O8 1.480(3) . ?
C39 C41 1.506(5) . ?
C39 C40 1.519(4) . ?
C39 C42 1.520(5) . ?
C40 H40A 0.9800 . ?
C40 H40B 0.9800 . ?
C40 H40C 0.9800 . ?
C41 H41A 0.9800 . ?
C41 H41B 0.9800 . ?
C41 H41C 0.9800 . ?
C42 H42A 0.9800 . ?
C42 H42B 0.9800 . ?
C42 H42C 0.9800 . ?
N1 H43 0.83(3) . ?
N2 H44 0.80(3) . ?
N3 H45 0.82(3) . ?
N4 H46 0.85(3) . ?
